data_4077447
loop_
_publ_author_name
'Hayashida, Taizo'
'Nagashima, Hideo'

_publ_section_title
;
 Ruthenium Amidinato&#x2212;Carbene Complexes Containing a Ru&#x2212;Si
 Bond:&#x00A0; Formation and Reversible \a-Silyl Group Migration from the
 Metal to the Carbene Ligand
;
_journal_issue 24
_journal_name_full Organometallics
_journal_page_first 4996
_journal_paper_doi 10.1021/om010775w
_journal_volume 20
_journal_year 2001
_chemical_formula_moiety 'C24 H45 N2 Ru Si, F6 P'
_chemical_formula_sum 'C24 H45 F6 N2 P Ru Si'
_chemical_formula_weight 635.75
_chemical_name_systematic
;
 ?
;
_space_group_IT_number 15
_symmetry_cell_setting monoclinic
_symmetry_Int_Tables_number 15
_symmetry_space_group_name_Hall '-C 2yc'
_symmetry_space_group_name_H-M 'C 1 2/c 1'
_atom_sites_solution_hydrogens geom
_atom_sites_solution_primary direct
_atom_sites_solution_secondary difmap
_cell_angle_alpha 90.00
_cell_angle_beta 110.441(3)
_cell_angle_gamma 90.00
_cell_formula_units_Z 8
_cell_length_a 18.580(3)
_cell_length_b 20.311(3)
_cell_length_c 16.596(3)
_cell_measurement_reflns_used 25
_cell_measurement_temperature 293(2)
_cell_measurement_theta_max 18
_cell_measurement_theta_min 12
_cell_volume 5868.6(17)
_computing_cell_refinement 'MSC/RAXIS-RAPID Diffractometer Control'
_computing_data_collection 'MSC/RAXIS-RAPID Diffractometer Control'
_computing_data_reduction 'teXsan for Windows version 1.06 (MSC, 1997-1999)'
_computing_molecular_graphics 'ORTEX (P.McArdle, 1995)'
_computing_publication_material 'SHELXL-97/2 (Sheldrick,1997)'
_computing_structure_refinement 'SHELXL-97/2 (Sheldrick, 1997)'
_computing_structure_solution 'SIR92 (Altomare, et. al. 1994)'
_diffrn_ambient_temperature 293(2)
_diffrn_measured_fraction_theta_full 0.000
_diffrn_measured_fraction_theta_max 0.925
_diffrn_measurement_device_type 'Rigaku RAXIS-RAPID Imaging Plate'
_diffrn_measurement_method scaning
_diffrn_radiation_monochromator graphite
_diffrn_radiation_source 'Rigaku rotating anode'
_diffrn_radiation_type MoK\a
_diffrn_radiation_wavelength 0.71069
_diffrn_reflns_av_R_equivalents 0.0000
_diffrn_reflns_av_sigmaI/netI 0.0578
_diffrn_reflns_limit_h_max 24
_diffrn_reflns_limit_h_min 0
_diffrn_reflns_limit_k_max 26
_diffrn_reflns_limit_k_min 0
_diffrn_reflns_limit_l_max 20
_diffrn_reflns_limit_l_min -21
_diffrn_reflns_number 6225
_diffrn_reflns_theta_full 0.50
_diffrn_reflns_theta_max 27.48
_diffrn_reflns_theta_min 2.27
_exptl_absorpt_coefficient_mu 0.683
_exptl_absorpt_correction_T_max 1.188
_exptl_absorpt_correction_T_min 0.710
_exptl_absorpt_correction_type empirical
_exptl_crystal_colour Red
_exptl_crystal_density_diffrn 1.439
_exptl_crystal_density_method 'not measured'
_exptl_crystal_description prismatic
_exptl_crystal_F_000 2640
_exptl_crystal_size_max 0.40
_exptl_crystal_size_mid 0.20
_exptl_crystal_size_min 0.10
_refine_diff_density_max 1.047
_refine_diff_density_min -1.043
_refine_diff_density_rms 0.126
_refine_ls_extinction_method none
_refine_ls_goodness_of_fit_ref 1.193
_refine_ls_hydrogen_treatment mixed
_refine_ls_matrix_type full
_refine_ls_number_parameters 318
_refine_ls_number_reflns 6225
_refine_ls_number_restraints 0
_refine_ls_restrained_S_all 1.193
_refine_ls_R_factor_all 0.0869
_refine_ls_R_factor_gt 0.0601
_refine_ls_shift/su_max 0.066
_refine_ls_shift/su_mean 0.007
_refine_ls_structure_factor_coef Fsqd
_refine_ls_weighting_details 'calc w=1/[\s^2^(Fo^2^)+(0.1000P)^2^+0.0000P] where P=(Fo^2^+2Fc^2^)/3'
_refine_ls_weighting_scheme calc
_refine_ls_wR_factor_gt 0.1581
_refine_ls_wR_factor_ref 0.1782
_reflns_number_gt 4542
_reflns_number_total 6225
_reflns_threshold_expression >2sigma(I)
_cod_data_source_file om010775w.cif
_cod_data_source_block 3b
_cod_depositor_comments
;
The following automatic conversions were performed:
'_atom_site_symetry_multiplicity' tag replaced with
'_atom_site_symmetry_multiplicity'.

Automatic conversion script
Id: cif_correct_tags 1440 2010-10-19 06:21:57Z saulius 

The following automatic conversions were performed:

'_symmetry_cell_setting' value 'Monoclinic' changed to 'monoclinic'
according to /home/saulius/struct/CIF-dictionaries/cif_core.dic
dictionary named 'cif_core.dic' version 2.4.2 from 2011-04-26.

Automatic conversion script
Id: cif_fix_values 1715 2011-07-08 13:25:40Z adriana 
;
_cod_original_sg_symbol_H-M C2/c
_cod_database_code 4077447

loop_
_symmetry_equiv_pos_as_xyz
'x, y, z'
'-x, y, -z+1/2'
'x+1/2, y+1/2, z'
'-x+1/2, y+1/2, -z+1/2'
'-x, -y, -z'
'x, -y, z-1/2'
'-x+1/2, -y+1/2, -z'
'x+1/2, -y+1/2, z-1/2'

loop_
_atom_site_label
_atom_site_type_symbol
_atom_site_fract_x
_atom_site_fract_y
_atom_site_fract_z
_atom_site_U_iso_or_equiv
_atom_site_adp_type
_atom_site_occupancy
_atom_site_symmetry_multiplicity
_atom_site_calc_flag
_atom_site_refinement_flags
Ru1 Ru 0.74328(2) 0.111079(17) 0.72343(2) 0.03080(14) Uani 1 1 d .
P1 P 0.5000 -0.14538(13) 0.7500 0.0580(6) Uani 1 2 d S
P2 P 1.0000 0.0000 1.0000 0.0676(7) Uani 1 2 d S
Si1 Si 0.66499(9) 0.20788(8) 0.72375(10) 0.0458(4) Uani 1 1 d .
F1 F 0.5594(7) -0.1973(5) 0.7832(5) 0.235(6) Uani 1 1 d .
F2 F 0.4885(4) -0.1445(3) 0.8405(3) 0.1034(17) Uani 1 1 d .
F3 F 0.5616(7) -0.0967(6) 0.7849(6) 0.270(8) Uani 1 1 d .
F4 F 0.9338(3) -0.0460(3) 1.0080(5) 0.128(2) Uani 1 1 d .
F5 F 0.9873(4) 0.0497(3) 1.0657(4) 0.131(2) Uani 1 1 d .
F6 F 0.9384(3) 0.0382(3) 0.9235(3) 0.0939(15) Uani 1 1 d .
N1 N 0.7417(2) 0.0893(2) 0.8437(3) 0.0403(9) Uani 1 1 d .
N2 N 0.8351(2) 0.1655(2) 0.8824(3) 0.0363(8) Uani 1 1 d .
C1 C 0.8219(3) 0.0641(4) 0.6628(4) 0.064(2) Uani 1 1 d .
C2 C 0.7781(7) 0.0121(3) 0.6801(4) 0.081(3) Uani 1 1 d .
C3 C 0.6962(6) 0.0129(3) 0.6426(5) 0.077(3) Uani 1 1 d .
C4 C 0.6604(4) 0.0642(4) 0.5924(4) 0.0611(17) Uani 1 1 d .
C5 C 0.7019(4) 0.1163(3) 0.5769(4) 0.0514(14) Uani 1 1 d .
C6 C 0.7831(3) 0.1162(3) 0.6113(3) 0.0455(12) Uani 1 1 d .
C7 C 0.9079(5) 0.0626(9) 0.6997(6) 0.155(7) Uani 1 1 d .
C8 C 0.8157(14) -0.0454(6) 0.7359(6) 0.239(12) Uani 1 1 d .
C9 C 0.6491(11) -0.0457(6) 0.6535(9) 0.194(9) Uani 1 1 d .
C10 C 0.5728(5) 0.0627(7) 0.5446(8) 0.138(5) Uani 1 1 d .
C11 C 0.6615(7) 0.1692(5) 0.5115(5) 0.115(4) Uani 1 1 d .
C12 C 0.8296(7) 0.1695(5) 0.5890(7) 0.108(4) Uani 1 1 d .
C13 C 0.6902(4) 0.0370(3) 0.8547(4) 0.0530(14) Uani 1 1 d .
C14 C 0.7320(5) -0.0208(3) 0.9101(5) 0.076(2) Uani 1 1 d .
C15 C 0.6219(5) 0.0632(4) 0.8749(7) 0.092(3) Uani 1 1 d .
C16 C 0.7903(3) 0.1212(2) 0.9063(3) 0.0386(10) Uani 1 1 d .
C17 C 0.8011(4) 0.1148(3) 1.0006(4) 0.0593(16) Uani 1 1 d .
C18 C 0.9000(3) 0.2050(3) 0.9434(4) 0.0488(13) Uani 1 1 d .
C19 C 0.9721(3) 0.1986(3) 0.9213(4) 0.0586(15) Uani 1 1 d .
C20 C 0.8755(4) 0.2758(4) 0.9442(5) 0.070(2) Uani 1 1 d .
C21 C 0.8184(3) 0.1689(2) 0.7967(3) 0.0377(10) Uani 1 1 d .
C22 C 0.5604(4) 0.1968(5) 0.6632(5) 0.091(3) Uani 1 1 d .
C23 C 0.6976(6) 0.2833(3) 0.6793(5) 0.081(2) Uani 1 1 d .
C24 C 0.6642(4) 0.2367(4) 0.8308(4) 0.0616(17) Uani 1 1 d .
H1 H 0.9263 0.0652 0.7607 0.167 Uiso 1 1 d .
H2 H 0.9295 0.0283 0.6803 0.167 Uiso 1 1 d .
H3 H 0.9275 0.1046 0.6811 0.167 Uiso 1 1 d .
H4 H 0.8138 -0.0423 0.7918 0.215 Uiso 1 1 d .
H5 H 0.7947 -0.0862 0.7106 0.215 Uiso 1 1 d .
H6 H 0.8701 -0.0456 0.7415 0.215 Uiso 1 1 d .
H7 H 0.6461 -0.0484 0.7083 0.225 Uiso 1 1 d .
H8 H 0.5975 -0.0441 0.6112 0.225 Uiso 1 1 d .
H9 H 0.6718 -0.0862 0.6418 0.225 Uiso 1 1 d .
H10 H 0.5457 0.0606 0.5845 0.154 Uiso 1 1 d .
H11 H 0.5562 0.0979 0.5079 0.154 Uiso 1 1 d .
H12 H 0.5589 0.0216 0.5105 0.154 Uiso 1 1 d .
H13 H 0.6412 0.2023 0.5377 0.133 Uiso 1 1 d .
H14 H 0.7002 0.1913 0.4920 0.133 Uiso 1 1 d .
H15 H 0.6242 0.1515 0.4636 0.133 Uiso 1 1 d .
H16 H 0.8509 0.1984 0.6384 0.126 Uiso 1 1 d .
H17 H 0.8669 0.1534 0.5710 0.126 Uiso 1 1 d .
H18 H 0.7942 0.1976 0.5440 0.126 Uiso 1 1 d .
H19 H 0.6670 0.0189 0.7990 0.067 Uiso 1 1 d .
H20 H 0.7287 -0.0173 0.9661 0.092 Uiso 1 1 d .
H21 H 0.7096 -0.0610 0.8846 0.092 Uiso 1 1 d .
H22 H 0.7848 -0.0199 0.9155 0.092 Uiso 1 1 d .
H23 H 0.6323 0.0611 0.9363 0.108 Uiso 1 1 d .
H24 H 0.6137 0.1094 0.8593 0.108 Uiso 1 1 d .
H25 H 0.5768 0.0398 0.8463 0.108 Uiso 1 1 d .
H26 H 0.7626 0.1374 1.0133 0.072 Uiso 1 1 d .
H27 H 0.7986 0.0684 1.0139 0.072 Uiso 1 1 d .
H28 H 0.8504 0.1306 1.0344 0.072 Uiso 1 1 d .
H29 H 0.9109 0.1867 1.0002 0.059 Uiso 1 1 d .
H30 H 1.0164 0.1943 0.9725 0.073 Uiso 1 1 d .
H31 H 0.9693 0.1609 0.8861 0.073 Uiso 1 1 d .
H32 H 0.9784 0.2368 0.8910 0.073 Uiso 1 1 d .
H33 H 0.8723 0.2865 0.9993 0.090 Uiso 1 1 d .
H34 H 0.9112 0.3043 0.9333 0.090 Uiso 1 1 d .
H35 H 0.8260 0.2822 0.9015 0.090 Uiso 1 1 d .
H36 H 0.8432 0.2012 0.7724 0.046 Uiso 1 1 d .
H37 H 0.5323 0.1940 0.7013 0.109 Uiso 1 1 d .
H38 H 0.5407 0.2323 0.6241 0.109 Uiso 1 1 d .
H39 H 0.5517 0.1565 0.6300 0.109 Uiso 1 1 d .
H40 H 0.7143 0.3167 0.7206 0.101 Uiso 1 1 d .
H41 H 0.7405 0.2715 0.6606 0.101 Uiso 1 1 d .
H42 H 0.6575 0.2993 0.6296 0.101 Uiso 1 1 d .
H43 H 0.6665 0.1993 0.8682 0.077 Uiso 1 1 d .
H44 H 0.7051 0.2651 0.8582 0.077 Uiso 1 1 d .
H45 H 0.6162 0.2591 0.8239 0.077 Uiso 1 1 d .

loop_
_atom_site_aniso_label
_atom_site_aniso_U_11
_atom_site_aniso_U_22
_atom_site_aniso_U_33
_atom_site_aniso_U_23
_atom_site_aniso_U_13
_atom_site_aniso_U_12
Ru1 0.0348(2) 0.0295(2) 0.0296(2) 0.00010(14) 0.01302(14) -0.00257(16)
P1 0.0591(13) 0.0666(15) 0.0452(11) 0.000 0.0141(10) 0.000
P2 0.0759(17) 0.0707(16) 0.0620(15) 0.0259(12) 0.0314(13) 0.0231(14)
Si1 0.0473(8) 0.0440(8) 0.0420(8) -0.0063(6) 0.0104(6) 0.0094(7)
F1 0.310(13) 0.287(12) 0.114(6) 0.051(6) 0.082(7) 0.227(11)
F2 0.133(5) 0.128(4) 0.057(3) -0.004(3) 0.043(3) 0.007(4)
F3 0.355(15) 0.350(15) 0.119(7) -0.070(7) 0.102(8) -0.273(13)
F4 0.097(4) 0.134(5) 0.148(5) 0.062(4) 0.036(4) -0.003(4)
F5 0.155(6) 0.144(5) 0.089(4) -0.011(4) 0.036(4) 0.064(5)
F6 0.100(4) 0.090(3) 0.080(3) 0.036(3) 0.017(3) 0.024(3)
N1 0.040(2) 0.044(2) 0.038(2) 0.0066(18) 0.0156(18) -0.0014(19)
N2 0.038(2) 0.038(2) 0.033(2) -0.0030(16) 0.0124(16) -0.0034(17)
C1 0.044(3) 0.110(6) 0.041(3) -0.015(3) 0.017(2) 0.023(4)
C2 0.172(9) 0.039(3) 0.036(3) 0.008(2) 0.041(4) 0.035(5)
C3 0.138(8) 0.048(4) 0.074(5) -0.028(3) 0.074(5) -0.053(5)
C4 0.050(3) 0.076(5) 0.060(4) -0.034(3) 0.022(3) -0.021(3)
C5 0.063(4) 0.052(3) 0.036(3) -0.005(2) 0.013(2) 0.013(3)
C6 0.058(3) 0.050(3) 0.038(3) -0.009(2) 0.028(2) -0.016(3)
C7 0.046(4) 0.36(2) 0.054(5) -0.031(8) 0.013(3) 0.059(8)
C8 0.52(3) 0.097(8) 0.058(5) 0.022(5) 0.054(11) 0.182(14)
C9 0.40(2) 0.106(8) 0.149(10) -0.074(8) 0.181(14) -0.167(12)
C10 0.058(5) 0.207(13) 0.145(10) -0.110(10) 0.031(6) -0.051(7)
C11 0.186(11) 0.098(6) 0.041(4) 0.007(4) 0.012(5) 0.081(7)
C12 0.148(9) 0.097(7) 0.123(8) -0.038(6) 0.102(7) -0.059(6)
C13 0.066(4) 0.054(3) 0.046(3) 0.003(2) 0.027(3) -0.023(3)
C14 0.113(6) 0.053(4) 0.065(4) 0.012(3) 0.035(4) -0.022(4)
C15 0.081(5) 0.088(6) 0.132(8) -0.003(6) 0.069(6) -0.019(5)
C16 0.043(3) 0.041(3) 0.035(2) 0.0004(19) 0.017(2) 0.004(2)
C17 0.068(4) 0.076(4) 0.035(3) 0.002(3) 0.019(3) -0.004(3)
C18 0.046(3) 0.051(3) 0.041(3) -0.002(2) 0.005(2) -0.008(3)
C19 0.039(3) 0.062(4) 0.066(4) -0.010(3) 0.008(3) -0.009(3)
C20 0.056(4) 0.060(4) 0.082(5) -0.031(4) 0.010(3) -0.005(3)
C21 0.043(3) 0.037(2) 0.034(2) -0.0014(19) 0.014(2) 0.004(2)
C22 0.047(4) 0.135(8) 0.074(5) -0.034(5) 0.002(3) 0.023(4)
C23 0.126(7) 0.044(3) 0.079(5) 0.009(3) 0.043(5) 0.021(4)
C24 0.060(4) 0.070(4) 0.051(3) -0.015(3) 0.016(3) 0.019(3)

loop_
_atom_type_symbol
_atom_type_description
_atom_type_scat_dispersion_real
_atom_type_scat_dispersion_imag
_atom_type_scat_source
C C 0.0033 0.0016 'International Tables Vol C Tables 4.2.6.8 and 6.1.1.4'
H H 0.0000 0.0000 'International Tables Vol C Tables 4.2.6.8 and 6.1.1.4'
N N 0.0061 0.0033 'International Tables Vol C Tables 4.2.6.8 and 6.1.1.4'
F F 0.0171 0.0103 'International Tables Vol C Tables 4.2.6.8 and 6.1.1.4'
Si Si 0.0817 0.0704 'International Tables Vol C Tables 4.2.6.8 and 6.1.1.4'
P P 0.1023 0.0942 'International Tables Vol C Tables 4.2.6.8 and 6.1.1.4'
Ru Ru -1.2594 0.8363 'International Tables Vol C Tables 4.2.6.8 and 6.1.1.4'

loop_
_geom_angle_atom_site_label_1
_geom_angle_atom_site_label_2
_geom_angle_atom_site_label_3
_geom_angle
_geom_angle_site_symmetry_1
_geom_angle_site_symmetry_3
C21 Ru1 N1 76.58(19) . .
C21 Ru1 C6 97.0(2) . .
N1 Ru1 C6 160.2(2) . .
C21 Ru1 C1 95.8(2) . .
N1 Ru1 C1 125.0(2) . .
C6 Ru1 C1 36.2(2) . .
C21 Ru1 C5 123.5(2) . .
N1 Ru1 C5 158.6(2) . .
C6 Ru1 C5 36.5(2) . .
C1 Ru1 C5 64.8(2) . .
C21 Ru1 C2 121.0(3) . .
N1 Ru1 C2 102.5(2) . .
C6 Ru1 C2 64.5(2) . .
C1 Ru1 C2 36.4(3) . .
C5 Ru1 C2 74.6(2) . .
C21 Ru1 C4 157.9(2) . .
N1 Ru1 C4 125.3(2) . .
C6 Ru1 C4 63.5(2) . .
C1 Ru1 C4 74.7(2) . .
C5 Ru1 C4 34.5(2) . .
C2 Ru1 C4 61.9(3) . .
C21 Ru1 C3 156.3(3) . .
N1 Ru1 C3 103.8(2) . .
C6 Ru1 C3 74.6(2) . .
C1 Ru1 C3 64.2(3) . .
C5 Ru1 C3 61.3(2) . .
C2 Ru1 C3 35.4(3) . .
C4 Ru1 C3 33.0(3) . .
C21 Ru1 Si1 78.87(15) . .
N1 Ru1 Si1 87.75(13) . .
C6 Ru1 Si1 109.56(16) . .
C1 Ru1 Si1 145.0(2) . .
C5 Ru1 Si1 89.20(15) . .
C2 Ru1 Si1 159.1(2) . .
C4 Ru1 Si1 97.34(19) . .
C3 Ru1 Si1 124.7(3) . .
F1 P1 F1 89.6(11) 2_656 .
F1 P1 F3 177.0(9) 2_656 .
F1 P1 F3 87.5(8) . .
F1 P1 F3 87.5(8) 2_656 2_656
F1 P1 F3 177.0(9) . 2_656
F3 P1 F3 95.5(13) . 2_656
F1 P1 F2 91.8(4) 2_656 .
F1 P1 F2 89.2(4) . .
F3 P1 F2 87.9(4) . .
F3 P1 F2 91.2(4) 2_656 .
F1 P1 F2 89.2(4) 2_656 2_656
F1 P1 F2 91.8(4) . 2_656
F3 P1 F2 91.2(4) . 2_656
F3 P1 F2 87.9(4) 2_656 2_656
F2 P1 F2 178.7(5) . 2_656
F5 P2 F5 180.000(2) . 5_757
F5 P2 F6 90.0(3) . 5_757
F5 P2 F6 90.0(3) 5_757 5_757
F5 P2 F6 90.0(3) . .
F5 P2 F6 90.0(3) 5_757 .
F6 P2 F6 180.0(3) 5_757 .
F5 P2 F4 90.7(4) . .
F5 P2 F4 89.3(4) 5_757 .
F6 P2 F4 90.5(3) 5_757 .
F6 P2 F4 89.5(3) . .
F5 P2 F4 89.3(4) . 5_757
F5 P2 F4 90.7(4) 5_757 5_757
F6 P2 F4 89.5(3) 5_757 5_757
F6 P2 F4 90.5(3) . 5_757
F4 P2 F4 180.0(3) . 5_757
C22 Si1 C23 107.7(5) . .
C22 Si1 C24 101.4(3) . .
C23 Si1 C24 103.0(3) . .
C22 Si1 Ru1 114.2(3) . .
C23 Si1 Ru1 112.3(3) . .
C24 Si1 Ru1 117.0(2) . .
C16 N1 C13 124.1(4) . .
C16 N1 Ru1 115.6(3) . .
C13 N1 Ru1 120.2(3) . .
C21 N2 C16 113.5(4) . .
C21 N2 C18 121.2(4) . .
C16 N2 C18 125.2(4) . .
C6 C1 C2 118.5(6) . .
C6 C1 C7 121.0(9) . .
C2 C1 C7 120.5(10) . .
C6 C1 Ru1 71.1(3) . .
C2 C1 Ru1 73.6(4) . .
C7 C1 Ru1 126.2(5) . .
C3 C2 C1 120.1(6) . .
C3 C2 C8 118.2(12) . .
C1 C2 C8 121.7(13) . .
C3 C2 Ru1 75.8(4) . .
C1 C2 Ru1 70.1(3) . .
C8 C2 Ru1 127.4(5) . .
C4 C3 C2 119.7(6) . .
C4 C3 C9 119.6(11) . .
C2 C3 C9 120.5(11) . .
C4 C3 Ru1 73.0(3) . .
C2 C3 Ru1 68.8(3) . .
C9 C3 Ru1 134.1(5) . .
C3 C4 C5 121.0(6) . .
C3 C4 C10 120.3(9) . .
C5 C4 C10 118.4(9) . .
C3 C4 Ru1 74.0(4) . .
C5 C4 Ru1 68.9(3) . .
C10 C4 Ru1 135.1(5) . .
C4 C5 C6 120.6(6) . .
C4 C5 C11 120.2(8) . .
C6 C5 C11 118.5(7) . .
C4 C5 Ru1 76.6(4) . .
C6 C5 Ru1 69.8(3) . .
C11 C5 Ru1 133.6(4) . .
C1 C6 C5 119.9(5) . .
C1 C6 C12 118.6(7) . .
C5 C6 C12 121.4(7) . .
C1 C6 Ru1 72.8(3) . .
C5 C6 Ru1 73.7(3) . .
C12 C6 Ru1 128.4(4) . .
N1 C13 C14 114.3(6) . .
N1 C13 C15 113.7(6) . .
C14 C13 C15 115.1(6) . .
N1 C16 N2 114.8(4) . .
N1 C16 C17 126.4(5) . .
N2 C16 C17 118.7(5) . .
N2 C18 C19 111.1(5) . .
N2 C18 C20 109.9(5) . .
C19 C18 C20 112.3(5) . .
N2 C21 Ru1 119.4(4) . .

loop_
_geom_bond_atom_site_label_1
_geom_bond_atom_site_label_2
_geom_bond_distance
_geom_bond_site_symmetry_2
Ru1 C21 1.903(5) .
Ru1 N1 2.054(4) .
Ru1 C6 2.233(5) .
Ru1 C1 2.255(5) .
Ru1 C5 2.283(6) .
Ru1 C2 2.302(6) .
Ru1 C4 2.381(6) .
Ru1 C3 2.393(6) .
Ru1 Si1 2.4469(15) .
P1 F1 1.486(7) 2_656
P1 F1 1.486(7) .
P1 F3 1.469(8) .
P1 F3 1.469(8) 2_656
P1 F2 1.589(4) .
P1 F2 1.589(4) 2_656
P2 F5 1.564(6) .
P2 F5 1.564(6) 5_757
P2 F6 1.584(4) 5_757
P2 F6 1.584(4) .
P2 F4 1.586(6) .
P2 F4 1.586(6) 5_757
Si1 C22 1.863(7) .
Si1 C23 1.890(8) .
Si1 C24 1.875(6) .
N1 C16 1.288(7) .
N1 C13 1.483(7) .
N2 C21 1.347(6) .
N2 C16 1.375(7) .
N2 C18 1.507(6) .
C1 C6 1.393(9) .
C1 C2 1.423(12) .
C1 C7 1.497(9) .
C2 C3 1.429(13) .
C2 C8 1.504(10) .
C3 C4 1.355(11) .
C3 C9 1.524(10) .
C4 C5 1.385(10) .
C4 C10 1.541(11) .
C5 C6 1.415(9) .
C5 C11 1.526(9) .
C6 C12 1.509(9) .
C13 C14 1.526(10) .
C13 C15 1.517(10) .
C16 C17 1.512(8) .
C18 C19 1.513(9) .
C18 C20 1.511(9) .

loop_
_geom_torsion_atom_site_label_1
_geom_torsion_atom_site_label_2
_geom_torsion_atom_site_label_3
_geom_torsion_atom_site_label_4
_geom_torsion
C21 Ru1 Si1 C22 -176.1(4)
N1 Ru1 Si1 C22 -99.3(4)
C6 Ru1 Si1 C22 90.4(4)
C1 Ru1 Si1 C22 99.7(5)
C5 Ru1 Si1 C22 59.5(4)
C2 Ru1 Si1 C22 20.9(7)
C4 Ru1 Si1 C22 25.9(4)
C3 Ru1 Si1 C22 6.0(4)
C21 Ru1 Si1 C23 60.9(3)
N1 Ru1 Si1 C23 137.7(3)
C6 Ru1 Si1 C23 -32.6(3)
C1 Ru1 Si1 C23 -23.3(4)
C5 Ru1 Si1 C23 -63.5(3)
C2 Ru1 Si1 C23 -102.0(7)
C4 Ru1 Si1 C23 -97.1(4)
C3 Ru1 Si1 C23 -117.0(4)
C21 Ru1 Si1 C24 -57.9(3)
N1 Ru1 Si1 C24 18.8(3)
C6 Ru1 Si1 C24 -151.4(3)
C1 Ru1 Si1 C24 -142.1(4)
C5 Ru1 Si1 C24 177.7(3)
C2 Ru1 Si1 C24 139.1(7)
C4 Ru1 Si1 C24 144.1(3)
C3 Ru1 Si1 C24 124.1(3)
C21 Ru1 N1 C16 -2.0(4)
C6 Ru1 N1 C16 70.8(7)
C1 Ru1 N1 C16 85.7(5)
C5 Ru1 N1 C16 -163.1(5)
C2 Ru1 N1 C16 117.3(5)
C4 Ru1 N1 C16 -178.5(4)
C3 Ru1 N1 C16 153.6(5)
Si1 Ru1 N1 C16 -81.1(4)
C21 Ru1 N1 C13 -178.5(5)
C6 Ru1 N1 C13 -105.7(6)
C1 Ru1 N1 C13 -90.8(5)
C5 Ru1 N1 C13 20.4(8)
C2 Ru1 N1 C13 -59.2(5)
C4 Ru1 N1 C13 5.0(5)
C3 Ru1 N1 C13 -22.9(5)
Si1 Ru1 N1 C13 102.4(4)
C21 Ru1 C1 C6 -93.9(4)
N1 Ru1 C1 C6 -171.5(3)
C5 Ru1 C1 C6 30.5(3)
C2 Ru1 C1 C6 128.8(6)
C4 Ru1 C1 C6 65.8(4)
C3 Ru1 C1 C6 99.3(4)
Si1 Ru1 C1 C6 -15.0(6)
C21 Ru1 C1 C2 137.3(4)
N1 Ru1 C1 C2 59.6(5)
C6 Ru1 C1 C2 -128.8(6)
C5 Ru1 C1 C2 -98.3(4)
C4 Ru1 C1 C2 -63.0(4)
C3 Ru1 C1 C2 -29.5(4)
Si1 Ru1 C1 C2 -143.9(4)
C21 Ru1 C1 C7 21.2(10)
N1 Ru1 C1 C7 -56.4(11)
C6 Ru1 C1 C7 115.1(12)
C5 Ru1 C1 C7 145.6(11)
C2 Ru1 C1 C7 -116.0(11)
C4 Ru1 C1 C7 -179.1(11)
C3 Ru1 C1 C7 -145.6(11)
Si1 Ru1 C1 C7 100.1(10)
C6 C1 C2 C3 2.2(9)
C7 C1 C2 C3 -178.1(6)
Ru1 C1 C2 C3 59.2(5)
C6 C1 C2 C8 -179.4(6)
C7 C1 C2 C8 0.3(10)
Ru1 C1 C2 C8 -122.4(7)
C6 C1 C2 Ru1 -57.0(5)
C7 C1 C2 Ru1 122.7(6)
C21 Ru1 C2 C3 178.1(4)
N1 Ru1 C2 C3 96.4(4)
C6 Ru1 C2 C3 -99.4(4)
C1 Ru1 C2 C3 -130.0(5)
C5 Ru1 C2 C3 -61.8(4)
C4 Ru1 C2 C3 -27.1(4)
Si1 Ru1 C2 C3 -21.5(9)
C21 Ru1 C2 C1 -51.9(4)
N1 Ru1 C2 C1 -133.6(4)
C6 Ru1 C2 C1 30.6(3)
C5 Ru1 C2 C1 68.2(4)
C4 Ru1 C2 C1 102.9(4)
C3 Ru1 C2 C1 130.0(5)
Si1 Ru1 C2 C1 108.5(8)
C21 Ru1 C2 C8 63.3(15)
N1 Ru1 C2 C8 -18.4(15)
C6 Ru1 C2 C8 145.8(15)
C1 Ru1 C2 C8 115.2(16)
C5 Ru1 C2 C8 -176.6(15)
C4 Ru1 C2 C8 -141.9(15)
C3 Ru1 C2 C8 -114.8(16)
Si1 Ru1 C2 C8 -136.3(13)
C1 C2 C3 C4 -1.9(9)
C8 C2 C3 C4 179.6(7)
Ru1 C2 C3 C4 54.5(5)
C1 C2 C3 C9 174.0(7)
C8 C2 C3 C9 -4.5(10)
Ru1 C2 C3 C9 -129.7(7)
C1 C2 C3 Ru1 -56.4(5)
C8 C2 C3 Ru1 125.2(6)
C21 Ru1 C3 C4 -136.5(6)
N1 Ru1 C3 C4 135.5(4)
C6 Ru1 C3 C4 -64.9(4)
C1 Ru1 C3 C4 -102.1(4)
C5 Ru1 C3 C4 -28.0(4)
C2 Ru1 C3 C4 -132.4(6)
Si1 Ru1 C3 C4 38.5(5)
C21 Ru1 C3 C2 -4.1(8)
N1 Ru1 C3 C2 -92.2(4)
C6 Ru1 C3 C2 67.5(4)
C1 Ru1 C3 C2 30.3(4)
C5 Ru1 C3 C2 104.4(4)
C4 Ru1 C3 C2 132.4(6)
Si1 Ru1 C3 C2 170.9(3)
C21 Ru1 C3 C9 108.4(14)
N1 Ru1 C3 C9 20.3(14)
C6 Ru1 C3 C9 180.0(14)
C1 Ru1 C3 C9 142.8(15)
C5 Ru1 C3 C9 -143.1(15)
C2 Ru1 C3 C9 112.5(15)
C4 Ru1 C3 C9 -115.1(16)
Si1 Ru1 C3 C9 -76.6(14)
C2 C3 C4 C5 -0.1(9)
C9 C3 C4 C5 -176.0(7)
Ru1 C3 C4 C5 52.4(5)
C2 C3 C4 C10 174.3(7)
C9 C3 C4 C10 -1.6(10)
Ru1 C3 C4 C10 -133.2(7)
C2 C3 C4 Ru1 -52.5(5)
C9 C3 C4 Ru1 131.6(7)
C21 Ru1 C4 C3 132.6(7)
N1 Ru1 C4 C3 -56.5(5)
C6 Ru1 C4 C3 102.8(5)
C1 Ru1 C4 C3 65.8(5)
C5 Ru1 C4 C3 133.3(6)
C2 Ru1 C4 C3 29.0(4)
Si1 Ru1 C4 C3 -149.0(4)
C21 Ru1 C4 C5 -0.7(8)
N1 Ru1 C4 C5 170.2(3)
C6 Ru1 C4 C5 -30.5(4)
C1 Ru1 C4 C5 -67.5(4)
C2 Ru1 C4 C5 -104.3(5)
C3 Ru1 C4 C5 -133.3(6)
Si1 Ru1 C4 C5 77.7(4)
C21 Ru1 C4 C10 -110.3(11)
N1 Ru1 C4 C10 60.5(11)
C6 Ru1 C4 C10 -140.1(11)
C1 Ru1 C4 C10 -177.1(11)
C5 Ru1 C4 C10 -109.6(12)
C2 Ru1 C4 C10 146.1(12)
C3 Ru1 C4 C10 117.1(12)
Si1 Ru1 C4 C10 -31.9(11)
C3 C4 C5 C6 1.7(9)
C10 C4 C5 C6 -172.7(6)
Ru1 C4 C5 C6 56.5(5)
C3 C4 C5 C11 172.4(6)
C10 C4 C5 C11 -2.1(9)
Ru1 C4 C5 C11 -132.9(6)
C3 C4 C5 Ru1 -54.7(6)
C10 C4 C5 Ru1 130.8(6)
C21 Ru1 C5 C4 179.7(4)
N1 Ru1 C5 C4 -22.5(7)
C6 Ru1 C5 C4 130.2(5)
C1 Ru1 C5 C4 99.9(5)
C2 Ru1 C5 C4 62.4(5)
C3 Ru1 C5 C4 26.8(4)
Si1 Ru1 C5 C4 -104.3(4)
C21 Ru1 C5 C6 49.5(4)
N1 Ru1 C5 C6 -152.7(5)
C1 Ru1 C5 C6 -30.3(4)
C2 Ru1 C5 C6 -67.7(4)
C4 Ru1 C5 C6 -130.2(5)
C3 Ru1 C5 C6 -103.3(4)
Si1 Ru1 C5 C6 125.6(3)
C21 Ru1 C5 C11 -61.2(10)
N1 Ru1 C5 C11 96.6(10)
C6 Ru1 C5 C11 -110.7(10)
C1 Ru1 C5 C11 -140.9(10)
C2 Ru1 C5 C11 -178.4(10)
C4 Ru1 C5 C11 119.2(10)
C3 Ru1 C5 C11 146.0(10)
Si1 Ru1 C5 C11 14.9(9)
C2 C1 C6 C5 -0.6(8)
C7 C1 C6 C5 179.7(6)
Ru1 C1 C6 C5 -58.8(5)
C2 C1 C6 C12 -176.9(6)
C7 C1 C6 C12 3.5(9)
Ru1 C1 C6 C12 124.9(6)
C2 C1 C6 Ru1 58.2(5)
C7 C1 C6 Ru1 -121.5(6)
C4 C5 C6 C1 -1.4(8)
C11 C5 C6 C1 -172.1(6)
Ru1 C5 C6 C1 58.4(5)
C4 C5 C6 C12 174.8(6)
C11 C5 C6 C12 4.0(8)
Ru1 C5 C6 C12 -125.5(6)
C4 C5 C6 Ru1 -59.8(5)
C11 C5 C6 Ru1 129.5(5)
C21 Ru1 C6 C1 90.3(4)
N1 Ru1 C6 C1 20.9(7)
C5 Ru1 C6 C1 -129.4(5)
C2 Ru1 C6 C1 -30.8(4)
C4 Ru1 C6 C1 -100.5(4)
C3 Ru1 C6 C1 -67.1(4)
Si1 Ru1 C6 C1 170.9(4)
C21 Ru1 C6 C5 -140.3(3)
N1 Ru1 C6 C5 150.3(5)
C1 Ru1 C6 C5 129.4(5)
C2 Ru1 C6 C5 98.6(4)
C4 Ru1 C6 C5 28.9(4)
C3 Ru1 C6 C5 62.3(4)
Si1 Ru1 C6 C5 -59.7(3)
C21 Ru1 C6 C12 -22.8(8)
N1 Ru1 C6 C12 -92.2(10)
C1 Ru1 C6 C12 -113.1(9)
C5 Ru1 C6 C12 117.4(9)
C2 Ru1 C6 C12 -143.9(9)
C4 Ru1 C6 C12 146.3(9)
C3 Ru1 C6 C12 179.7(9)
Si1 Ru1 C6 C12 57.8(8)
C16 N1 C13 C14 -58.4(8)
Ru1 N1 C13 C14 117.8(5)
C16 N1 C13 C15 76.6(8)
Ru1 N1 C13 C15 -107.2(6)
C13 N1 C16 N2 177.0(5)
Ru1 N1 C16 N2 0.6(6)
C13 N1 C16 C17 -3.7(9)
Ru1 N1 C16 C17 179.9(5)
C21 N2 C16 N1 1.9(7)
C18 N2 C16 N1 -175.1(5)
C21 N2 C16 C17 -177.5(5)
C18 N2 C16 C17 5.5(8)
C21 N2 C18 C19 -47.4(7)
C16 N2 C18 C19 129.4(5)
C21 N2 C18 C20 77.4(7)
C16 N2 C18 C20 -105.7(6)
C16 N2 C21 Ru1 -3.8(6)
C18 N2 C21 Ru1 173.3(4)
N1 Ru1 C21 N2 3.1(4)
C6 Ru1 C21 N2 -157.9(4)
C1 Ru1 C21 N2 -121.5(4)
C5 Ru1 C21 N2 175.0(4)
C2 Ru1 C21 N2 -93.5(4)
C4 Ru1 C21 N2 175.5(5)
C3 Ru1 C21 N2 -90.8(6)
Si1 Ru1 C21 N2 93.5(4)
